data_4002063
loop_
_publ_author_name
'Fan, Jing'
'Carrillo-Cabrera, Wilder'
'Antonyshyn, Iryna'
'Prots, Yurii'
'Veremchuk, Igor'
'Schnelle, Walter'
'Drathen, Christina'
'Chen, Lidong'
'Grin, Yuri'

_publ_section_title
;
 Crystal Structure and Physical Properties of Ternary Phases around the
 Composition Cu5Sn2Se7with Tetrahedral Coordination of Atoms
;
_journal_issue 18
_journal_name_full 'Chemistry of Materials'
_journal_page_first 5244
_journal_paper_doi 10.1021/cm501899q
_journal_volume 26
_journal_year 2014
_chemical_compound_source 'synthesis as described'
_chemical_formula_sum 'Cu5 Se7 Sn2'
_chemical_formula_weight 1107.89
_space_group_IT_number 5
_symmetry_cell_setting monoclinic
_symmetry_space_group_name_Hall 'C 2y'
_symmetry_space_group_name_H-M 'C 1 2 1'
_audit_creation_method 'WinCSD program'
_cell_angle_alpha 90
_cell_angle_beta 98.125(4)
_cell_angle_gamma 90
_cell_formula_units_Z 2
_cell_length_a 12.6509(3)
_cell_length_b 5.6642(2)
_cell_length_c 8.9319(4)
_cell_measurement_radiation CuK\a1
_cell_measurement_reflns_used 70
_cell_measurement_temperature 295
_cell_measurement_theta_max 100.3
_cell_measurement_theta_min 3
_cell_measurement_wavelength 1.54056
_cell_volume 633.61(4)
_computing_cell_refinement 'WinCSD (Akselrud et al, 1993)'
_computing_data_reduction 'WinCSD (Akselrud et al, 1993)'
_computing_publication_material
;
WinCSD (Akselrud et al, 1993)
L.G. Akselrud, P.Yu. Zavalii, Yu.N. Grin, 
V.K. Pecharsky, B. Baumgartner, E. W\"olfel,
(1993) Materials Science Forum, 133-136, 335-340
;
_computing_structure_refinement 'WinCSD (Akselrud et al, 1993)'
_computing_structure_solution 'WinCSD (Akselrud et al, 1993)'
_diffrn_ambient_temperature 295
_diffrn_detector 'Nine crystal multi-analyser stage'
_diffrn_detector_type 'position sensitive detector'
_diffrn_measurement_device_type 'ID31 beamline at ESRF'
_diffrn_radiation_monochromator 'Si 111 crystal'
_diffrn_radiation_wavelength 0.430459
_diffrn_reflns_limit_h_max 16
_diffrn_reflns_limit_h_min 0
_diffrn_reflns_limit_k_max 7
_diffrn_reflns_limit_k_min 0
_diffrn_reflns_limit_l_max 11
_diffrn_reflns_limit_l_min -11
_diffrn_reflns_number 775
_diffrn_source synchrotron
_diffrn_source_target
;
;
_diffrn_source_type 'high resolution beamline ID31'
_exptl_absorpt_coefficient_mu 9.73
_exptl_crystal_density_diffrn 5.807
_exptl_crystal_density_method 'not measured'
_exptl_crystal_F_000 966
_pd_char_colour metallic-grey
_pd_char_particle_morphology isoform
_pd_instr_location
; 
European Synchrotron Radiation Facility (ESRF)
;
_pd_meas_2theta_range_inc 0.001
_pd_meas_2theta_range_max 32
_pd_meas_2theta_range_min 2.5
_pd_meas_number_of_points 29501
_pd_meas_scan_method step
_pd_proc_ls_pref_orient_corr
; Preffered orientation was refined using WinCSD
formula (V.K. Pecharskii, L.G. Akselrud, P.Yu. Zavalii
(1987) Soviet Physics Crystallogr., 32, 514-516):

I~corr~=I~obs~/[1+(\t^2^-1)^.^sin^2^\f]^1/2^

'Axis'  1  1  0, \t=0.873(8)

;
_pd_proc_ls_profile_function pseudo-Voit
_pd_proc_ls_prof_R_factor 0.0692
_pd_proc_ls_prof_wR_factor 0.1239
_pd_spec_mounting 'glass capillary'
_pd_spec_mount_mode transmission
_pd_spec_shape cylinder
_refine_ls_extinction_method none
_refine_ls_goodness_of_fit_all 1.04
_refine_ls_hydrogen_treatment noref
_refine_ls_matrix_type fullcycle
_refine_ls_number_parameters 56
_refine_ls_R_I_factor 0.0589
_refine_ls_shift/su_max 0.034
_refine_ls_shift/su_mean 0.019
_refine_ls_structure_factor_coef Inet
_refine_ls_weighting_details 1/[Y~i~+\s(Y~i~)]
_refine_ls_weighting_scheme sigma
_reflns_number_total 775
_cod_data_source_file cm501899q_si_002.cif
_cod_data_source_block Cu5Sn2Se7
_cod_depositor_comments 'Adding full bibliography for 4002063--4002064.cif.'
_cod_original_sg_symbol_H-M 'C 2'
_cod_database_code 4002063

loop_
_symmetry_equiv_pos_as_xyz
' x, y, z'
'-x, y, -z'
' 1/2+x, 1/2+y, z'
' 1/2-x, 1/2+y, -z'

loop_
_atom_site_label
_atom_site_type_symbol
_atom_site_fract_x
_atom_site_fract_y
_atom_site_fract_z
_atom_site_thermal_displace_type
_atom_site_U_iso_or_equiv
_atom_site_symmetry_multiplicity
_atom_site_occupancy
Cu1 Cu 0 0.2641(4) 0.5 Uiso 0.015(1) 2 1.0
Cu2 Cu 0.1438(2) 0.2560(4) 0.9263(2) Uiso 0.015(1) 4 1.0
Cu3 Cu 0.7120(2) 0.2675(4) 0.6424(2) Uiso 0.014(1) 4 1.0
Se1 Se 0.8526(1) 0.5038(3) 0.5607(2) Uiso 0.008(1) 4 1.0
Se2 Se 0 0.5001(3) 0 Uiso 0.007(1) 2 1.0
Se3 Se 0.0775(2) 0.0291(3) 0.7106(2) Uiso 0.010(1) 4 1.0
Se4 Se 0.7772(2) 0.0271(3) 0.8602(2) Uiso 0.009(1) 4 1.0
Sn1 Sn 0.9247(1) 0.7756(3) 0.7763(1) Uiso 0.017(1) 4 1.0

loop_
_atom_type_symbol
_atom_type_description
_atom_type_number_in_cell
_atom_type_scat_dispersion_real
_atom_type_scat_dispersion_imag
_atom_type_scat_source
Cu Cu 10.00 .259 .509 WinCSD
Se Se 14.00 .295 .932 WinCSD
Sn Sn 4.00 -3.547 .578 WinCSD

loop_
_diffrn_radiation_type
synchrotron

loop_
_geom_angle_atom_site_label_1
_geom_angle_atom_site_label_2
_geom_angle_atom_site_label_3
_geom_angle
_geom_angle_site_symmetry_1
_geom_angle_site_symmetry_3
_geom_angle_publ_flag
Se3 Cu1 Se3 112.59(8) . 2_556 yes
Se3 Cu1 Se1 112.14(7) . 1_455 yes
Se3 Cu1 Se1 104.09(7) . 2_656 yes
Se3 Cu1 Se1 104.09(7) 2_556 1_455 yes
Se3 Cu1 Se1 112.14(7) 2_556 2_656 yes
Se1 Cu1 Se1 112.05(7) 1_455 2_656 yes
Se3 Cu2 Se4 114.35(9) . 2_657 yes
Se3 Cu2 Se4 108.96(9) . 3_455 yes
Se3 Cu2 Se2 109.50(8) . 1_556 yes
Se4 Cu2 Se4 108.10(9) 2_657 3_455 yes
Se4 Cu2 Se2 109.43(8) 2_657 1_556 yes
Se4 Cu2 Se2 106.16(8) 3_455 1_556 yes
Se3 Cu3 Se1 113.45(9) 3_555 4_646 yes
Se3 Cu3 Se1 108.24(9) 3_555 . yes
Se3 Cu3 Se4 108.46(9) 3_555 . yes
Se1 Cu3 Se1 107.59(8) 4_646 . yes
Se1 Cu3 Se4 107.36(9) 4_646 . yes
Se1 Cu3 Se4 111.80(9) . . yes
Se1 Sn1 Se3 111.81(7) . 1_665 yes
Se1 Sn1 Se4 111.33(7) . 1_565 yes
Se1 Sn1 Se2 105.80(6) . 1_656 yes
Se3 Sn1 Se4 111.43(7) 1_665 1_565 yes
Se3 Sn1 Se2 107.93(7) 1_665 1_656 yes
Se4 Sn1 Se2 108.26(7) 1_565 1_656 yes
Cu3 Se1 Cu3 112.66(8) 4_656 . yes
Cu3 Se1 Cu1 111.64(8) 4_656 1_655 yes
Cu3 Se1 Sn1 104.14(8) 4_656 . yes
Cu3 Se1 Cu1 112.25(8) . 1_655 yes
Cu3 Se1 Sn1 107.94(8) . . yes
Cu1 Se1 Sn1 107.70(7) 1_655 . yes
Cu2 Se2 Cu2 111.24(7) 1_554 2_556 yes
Cu2 Se2 Sn1 109.69(6) 1_554 1_454 yes
Cu2 Se2 Sn1 109.83(6) 1_554 2_656 yes
Cu2 Se2 Sn1 109.83(6) 2_556 1_454 yes
Cu2 Se2 Sn1 109.69(6) 2_556 2_656 yes
Sn1 Se2 Sn1 106.45(6) 1_454 2_656 yes
Cu2 Se3 Cu3 111.08(9) . 3_445 yes
Cu2 Se3 Cu1 113.31(9) . . yes
Cu2 Se3 Sn1 108.16(8) . 1_445 yes
Cu3 Se3 Cu1 111.70(8) 3_445 . yes
Cu3 Se3 Sn1 107.43(8) 3_445 1_445 yes
Cu1 Se3 Sn1 104.73(8) . 1_445 yes
Cu2 Se4 Cu2 112.02(9) 2_657 3_545 yes
Cu2 Se4 Cu3 112.98(9) 2_657 . yes
Cu2 Se4 Sn1 107.21(8) 2_657 1_545 yes
Cu2 Se4 Cu3 112.52(9) 3_545 . yes
Cu2 Se4 Sn1 106.45(8) 3_545 1_545 yes
Cu3 Se4 Sn1 105.04(8) . 1_545 yes

loop_
_geom_bond_atom_site_label_1
_geom_bond_atom_site_label_2
_geom_bond_distance
_geom_bond_site_symmetry_2
_geom_bond_publ_flag
Cu1 Se3 2.399(2) . yes
Cu1 Se3 2.399(2) 2_556 yes
Cu1 Se1 2.429(2) 1_455 yes
Cu1 Se1 2.429(2) 2_656 yes
Cu2 Se3 2.369(2) . yes
Cu2 Se4 2.403(2) 2_657 yes
Cu2 Se4 2.416(2) 3_455 yes
Cu2 Se2 2.449(2) 1_556 yes
Cu3 Se3 2.399(3) 3_555 yes
Cu3 Se1 2.403(2) 4_646 yes
Cu3 Se1 2.420(2) . yes
Cu3 Se4 2.422(2) . yes
Sn1 Se1 2.534(2) . yes
Sn1 Se3 2.543(2) 1_665 yes
Sn1 Se4 2.543(2) 1_565 yes
Sn1 Se2 2.607(2) 1_656 yes
